data_4327806
loop_
_publ_author_name
'Yong Yan'
'Perumalreddy Chandrasekaran'
'Joel T. Mague'
'Serena DeBeer'
'Stephen Sproules'
'James P. Donahue'

_publ_contact_author 'James P. Donahue'
_publ_contact_author_address
;
   James P. Donahue
   Department of Chemistry
   Tulane University
   Percival Stern Hall, Room 2015
   6400 Freret Street
   New Orleans, Louisiana 70118-5698
;
_publ_contact_author_email donahue@tulane.edu
_publ_section_title
;
 Redox-Controlled Interconversion between Trigonal Prismatic and
 Octahedral Geometries in a Monodithiolene Tetracarbonyl Complex of
 Tungsten
;
_journal_name_full 'Inorganic Chemistry'
_journal_page_first 346
_journal_page_last 361
_journal_paper_doi 10.1021/ic201748v
_journal_volume 51
_journal_year 2012
_chemical_formula_moiety 'C10 H10 N2 O4 S2 W'
_chemical_formula_sum 'C10 H10 N2 O4 S2 W'
_chemical_formula_weight 470.17
_chemical_name_systematic
; 
 ? 
;
_space_group_IT_number 14
_symmetry_cell_setting monoclinic
_symmetry_space_group_name_Hall '-P 2yn'
_symmetry_space_group_name_H-M 'P 1 21/n 1'
_atom_sites_solution_hydrogens geom
_atom_sites_solution_primary Patterson
_atom_sites_solution_secondary difmap
_audit_creation_method SHELXL-97
_cell_angle_alpha 90.00
_cell_angle_beta 92.713(2)
_cell_angle_gamma 90.00
_cell_formula_units_Z 8
_cell_length_a 10.7483(12)
_cell_length_b 10.1557(11)
_cell_length_c 25.331(3)
_cell_measurement_reflns_used 9951
_cell_measurement_temperature 100(2)
_cell_measurement_theta_max 28.78
_cell_measurement_theta_min 2.57
_cell_volume 2761.9(5)
_computing_cell_refinement 'Bruker SAINT (Bruker-AXS 2008)'
_computing_data_collection 'Bruker APEX2 (Bruker-AXS, 2009)'
_computing_data_reduction 'Bruker SAINT (Bruker-AXS 2008)'
_computing_molecular_graphics 'Bruker SHELXTL(Bruker-AXS 2008a)'
_computing_publication_material 'Bruker SHELXTL(Bruker-AXS 2008a)'
_computing_structure_refinement 'SHELXL-97 (Sheldrick, 2008)'
_computing_structure_solution 'SHELXS-97 (Sheldrick, 2008)'
_diffrn_ambient_temperature 100(2)
_diffrn_measured_fraction_theta_full 0.991
_diffrn_measured_fraction_theta_max 0.991
_diffrn_measurement_device_type 'Bruker APEX-I CCD'
_diffrn_measurement_method '\f and \w scans'
_diffrn_radiation_monochromator graphite
_diffrn_radiation_source 'fine-focus sealed tube'
_diffrn_radiation_type MoK\a
_diffrn_radiation_wavelength 0.71073
_diffrn_reflns_av_R_equivalents 0.0444
_diffrn_reflns_av_sigmaI/netI 0.0272
_diffrn_reflns_limit_h_max 14
_diffrn_reflns_limit_h_min -14
_diffrn_reflns_limit_k_max 13
_diffrn_reflns_limit_k_min -13
_diffrn_reflns_limit_l_max 34
_diffrn_reflns_limit_l_min -34
_diffrn_reflns_number 47870
_diffrn_reflns_theta_full 28.78
_diffrn_reflns_theta_max 28.78
_diffrn_reflns_theta_min 2.03
_exptl_absorpt_coefficient_mu 8.676
_exptl_absorpt_correction_T_max 0.5946
_exptl_absorpt_correction_T_min 0.4178
_exptl_absorpt_correction_type multi-scan
_exptl_absorpt_process_details 'SADABS (Sheldrick, 2008a)'
_exptl_crystal_colour blue
_exptl_crystal_density_diffrn 2.261
_exptl_crystal_description block
_exptl_crystal_F_000 1776
_exptl_crystal_size_max 0.15
_exptl_crystal_size_mid 0.08
_exptl_crystal_size_min 0.06
_refine_diff_density_max 0.886
_refine_diff_density_min -0.670
_refine_diff_density_rms 0.117
_refine_ls_extinction_method none
_refine_ls_goodness_of_fit_ref 1.046
_refine_ls_hydrogen_treatment constr
_refine_ls_matrix_type full
_refine_ls_number_parameters 347
_refine_ls_number_reflns 7112
_refine_ls_number_restraints 0
_refine_ls_restrained_S_all 1.046
_refine_ls_R_factor_all 0.0223
_refine_ls_R_factor_gt 0.0186
_refine_ls_shift/su_max 0.002
_refine_ls_shift/su_mean 0.000
_refine_ls_structure_factor_coef Fsqd
_refine_ls_weighting_details 'calc w=1/[\s^2^(Fo^2^)+(0.0114P)^2^+1.9898P] where P=(Fo^2^+2Fc^2^)/3'
_refine_ls_weighting_scheme calc
_refine_ls_wR_factor_gt 0.0388
_refine_ls_wR_factor_ref 0.0401
_reflns_number_gt 6472
_reflns_number_total 7112
_reflns_threshold_expression >2sigma(I)
_cod_data_source_file ic201748v_si_002.cif
_cod_data_source_block jpd284_0m
_cod_original_cell_volume 2762.0(5)
_cod_database_code 4327806
_publ_creation_method SHELXL

loop_
_symmetry_equiv_pos_as_xyz
'x, y, z'
'-x+1/2, y+1/2, -z+1/2'
'-x, -y, -z'
'x-1/2, -y-1/2, z-1/2'

loop_
_atom_site_label
_atom_site_type_symbol
_atom_site_fract_x
_atom_site_fract_y
_atom_site_fract_z
_atom_site_U_iso_or_equiv
_atom_site_adp_type
_atom_site_occupancy
_atom_site_symmetry_multiplicity
_atom_site_calc_flag
_atom_site_refinement_flags
W1 W 0.450658(9) -0.003292(10) 0.279056(4) 0.01421(3) Uani 1 1 d .
S1 S 0.64796(6) -0.02725(6) 0.23072(3) 0.01627(13) Uani 1 1 d .
S2 S 0.60300(6) 0.09499(6) 0.34623(3) 0.01623(13) Uani 1 1 d .
O1 O 0.45876(19) -0.29767(19) 0.32027(8) 0.0241(4) Uani 1 1 d .
O2 O 0.2662(2) -0.1348(2) 0.19582(9) 0.0318(5) Uani 1 1 d .
O3 O 0.23762(19) 0.0512(3) 0.35588(9) 0.0336(5) Uani 1 1 d .
O4 O 0.3781(2) 0.2483(2) 0.20933(9) 0.0312(5) Uani 1 1 d .
N1 N 0.8845(2) 0.0084(2) 0.25706(9) 0.0150(4) Uani 1 1 d .
N2 N 0.83976(19) 0.1587(2) 0.34560(9) 0.0144(4) Uani 1 1 d .
C1 C 0.4631(2) -0.1885(3) 0.30787(10) 0.0166(5) Uani 1 1 d .
C2 C 0.3346(2) -0.0850(3) 0.22641(11) 0.0199(6) Uani 1 1 d .
C3 C 0.3142(3) 0.0307(3) 0.32646(12) 0.0216(6) Uani 1 1 d .
C4 C 0.4096(3) 0.1642(3) 0.23709(12) 0.0214(6) Uani 1 1 d .
C5 C 0.7676(2) 0.0268(2) 0.27028(10) 0.0129(5) Uani 1 1 d .
C6 C 0.7453(2) 0.0953(2) 0.32096(10) 0.0129(5) Uani 1 1 d .
C7 C 0.9638(2) 0.1620(3) 0.32413(11) 0.0168(5) Uani 1 1 d .
H7A H 1.0275 0.1740 0.3532 0.020 Uiso 1 1 calc R
H7B H 0.9695 0.2373 0.2995 0.020 Uiso 1 1 calc R
C8 C 0.9879(2) 0.0362(3) 0.29549(11) 0.0172(5) Uani 1 1 d .
H8A H 1.0666 0.0437 0.2769 0.021 Uiso 1 1 calc R
H8B H 0.9967 -0.0371 0.3212 0.021 Uiso 1 1 calc R
C9 C 0.9111(2) -0.0663(3) 0.20984(11) 0.0192(5) Uani 1 1 d .
H9A H 0.8778 -0.1557 0.2128 0.029 Uiso 1 1 calc R
H9B H 1.0014 -0.0706 0.2062 0.029 Uiso 1 1 calc R
H9C H 0.8721 -0.0229 0.1787 0.029 Uiso 1 1 calc R
C10 C 0.8212(3) 0.2392(3) 0.39239(11) 0.0219(6) Uani 1 1 d .
H10A H 0.7539 0.3024 0.3847 0.033 Uiso 1 1 calc R
H10B H 0.8983 0.2868 0.4021 0.033 Uiso 1 1 calc R
H10C H 0.7991 0.1823 0.4217 0.033 Uiso 1 1 calc R
W2 W 0.777401(9) 0.725155(10) 0.442089(4) 0.01436(3) Uani 1 1 d .
S3 S 0.57315(6) 0.84148(6) 0.45209(3) 0.01724(13) Uani 1 1 d .
S4 S 0.63195(6) 0.53243(6) 0.44287(3) 0.01508(12) Uani 1 1 d .
O5 O 0.86733(19) 0.7463(2) 0.56282(8) 0.0274(5) Uani 1 1 d .
O6 O 0.9574(2) 0.9664(2) 0.43491(9) 0.0322(5) Uani 1 1 d .
O7 O 0.99057(19) 0.5209(2) 0.43044(11) 0.0381(6) Uani 1 1 d .
O8 O 0.7736(2) 0.7590(2) 0.31743(9) 0.0312(5) Uani 1 1 d .
N3 N 0.3387(2) 0.7663(2) 0.44788(9) 0.0171(5) Uani 1 1 d .
N4 N 0.39257(19) 0.5099(2) 0.41759(9) 0.0134(4) Uani 1 1 d .
C11 C 0.8268(2) 0.7344(3) 0.52024(12) 0.0190(6) Uani 1 1 d .
C12 C 0.8897(3) 0.8782(3) 0.43775(11) 0.0213(6) Uani 1 1 d .
C13 C 0.9152(2) 0.6002(3) 0.43481(12) 0.0227(6) Uani 1 1 d .
C14 C 0.7659(3) 0.7416(3) 0.36178(12) 0.0212(6) Uani 1 1 d .
C15 C 0.4573(2) 0.7307(2) 0.44338(10) 0.0141(5) Uani 1 1 d .
C16 C 0.4847(2) 0.5897(2) 0.43284(10) 0.0141(5) Uani 1 1 d .
C17 C 0.2685(2) 0.5648(3) 0.40368(11) 0.0173(5) Uani 1 1 d .
H17A H 0.2053 0.4939 0.4040 0.021 Uiso 1 1 calc R
H17B H 0.2676 0.6027 0.3676 0.021 Uiso 1 1 calc R
C18 C 0.2373(2) 0.6699(3) 0.44267(11) 0.0188(5) Uani 1 1 d .
H18A H 0.1593 0.7148 0.4306 0.023 Uiso 1 1 calc R
H18B H 0.2240 0.6294 0.4775 0.023 Uiso 1 1 calc R
C19 C 0.3081(3) 0.8978(3) 0.46725(12) 0.0239(6) Uani 1 1 d .
H19A H 0.3439 0.9090 0.5033 0.036 Uiso 1 1 calc R
H19B H 0.2174 0.9077 0.4673 0.036 Uiso 1 1 calc R
H19C H 0.3426 0.9646 0.4441 0.036 Uiso 1 1 calc R
C20 C 0.4147(2) 0.3696(2) 0.40991(11) 0.0159(5) Uani 1 1 d .
H20A H 0.4868 0.3578 0.3881 0.024 Uiso 1 1 calc R
H20B H 0.3411 0.3295 0.3922 0.024 Uiso 1 1 calc R
H20C H 0.4312 0.3273 0.4443 0.024 Uiso 1 1 calc R

loop_
_atom_site_aniso_label
_atom_site_aniso_U_11
_atom_site_aniso_U_22
_atom_site_aniso_U_33
_atom_site_aniso_U_23
_atom_site_aniso_U_13
_atom_site_aniso_U_12
W1 0.01315(5) 0.01250(5) 0.01678(6) 0.00047(4) -0.00145(4) -0.00127(3)
S1 0.0168(3) 0.0179(3) 0.0140(3) -0.0021(2) -0.0007(2) -0.0042(2)
S2 0.0150(3) 0.0166(3) 0.0173(3) -0.0028(2) 0.0021(2) -0.0016(2)
O1 0.0345(11) 0.0173(10) 0.0207(11) 0.0028(8) 0.0021(9) -0.0028(8)
O2 0.0349(12) 0.0340(13) 0.0251(12) 0.0048(9) -0.0127(10) -0.0133(10)
O3 0.0193(10) 0.0542(15) 0.0276(12) -0.0024(11) 0.0032(9) 0.0082(10)
O4 0.0338(12) 0.0211(11) 0.0377(14) 0.0084(9) -0.0080(10) -0.0001(9)
N1 0.0174(11) 0.0141(11) 0.0133(11) -0.0026(8) -0.0018(9) -0.0013(8)
N2 0.0131(10) 0.0135(10) 0.0165(11) -0.0031(8) -0.0023(8) 0.0006(8)
C1 0.0141(12) 0.0217(14) 0.0139(13) -0.0025(10) -0.0011(10) -0.0017(10)
C2 0.0210(13) 0.0195(14) 0.0190(14) 0.0057(11) -0.0009(11) -0.0002(10)
C3 0.0182(13) 0.0250(15) 0.0209(15) -0.0009(11) -0.0070(11) -0.0002(11)
C4 0.0206(13) 0.0176(14) 0.0258(16) -0.0016(11) -0.0031(12) -0.0018(10)
C5 0.0185(12) 0.0085(11) 0.0116(12) 0.0022(9) -0.0008(10) -0.0013(9)
C6 0.0144(11) 0.0101(11) 0.0140(13) 0.0009(9) -0.0016(10) -0.0004(9)
C7 0.0136(12) 0.0170(13) 0.0196(14) -0.0028(10) 0.0001(10) -0.0013(9)
C8 0.0148(12) 0.0185(13) 0.0182(14) -0.0022(10) -0.0016(10) 0.0018(10)
C9 0.0215(13) 0.0197(14) 0.0165(14) -0.0040(11) 0.0020(11) -0.0005(10)
C10 0.0206(13) 0.0245(15) 0.0201(15) -0.0119(11) -0.0029(11) 0.0000(11)
W2 0.01301(5) 0.01419(5) 0.01581(6) 0.00000(4) 0.00002(4) -0.00155(4)
S3 0.0169(3) 0.0133(3) 0.0215(4) -0.0027(3) 0.0004(3) -0.0010(2)
S4 0.0135(3) 0.0136(3) 0.0181(3) -0.0005(2) 0.0000(2) 0.0000(2)
O5 0.0260(11) 0.0341(12) 0.0215(11) -0.0009(9) -0.0047(9) -0.0062(9)
O6 0.0330(12) 0.0258(11) 0.0374(14) 0.0067(10) -0.0023(10) -0.0111(9)
O7 0.0170(10) 0.0250(12) 0.0726(19) -0.0049(11) 0.0057(11) 0.0025(8)
O8 0.0523(14) 0.0219(11) 0.0200(11) 0.0017(9) 0.0079(10) 0.0077(10)
N3 0.0151(10) 0.0151(11) 0.0210(12) -0.0037(9) -0.0012(9) 0.0017(8)
N4 0.0131(10) 0.0138(10) 0.0134(11) -0.0020(8) -0.0004(8) 0.0008(8)
C11 0.0156(12) 0.0172(13) 0.0243(15) 0.0011(11) 0.0016(11) -0.0041(10)
C12 0.0220(13) 0.0196(14) 0.0220(15) 0.0017(11) -0.0005(11) -0.0006(11)
C13 0.0147(12) 0.0205(14) 0.0329(17) -0.0018(12) 0.0015(12) -0.0059(10)
C14 0.0246(14) 0.0116(12) 0.0274(16) -0.0021(11) 0.0005(12) -0.0001(10)
C15 0.0153(12) 0.0148(12) 0.0121(12) -0.0003(9) -0.0009(10) 0.0007(9)
C16 0.0145(11) 0.0159(12) 0.0118(12) 0.0017(10) 0.0004(10) 0.0009(9)
C17 0.0136(11) 0.0162(13) 0.0219(14) 0.0002(11) -0.0005(10) 0.0002(10)
C18 0.0148(12) 0.0177(13) 0.0238(15) -0.0014(11) 0.0013(11) 0.0003(10)
C19 0.0238(14) 0.0188(14) 0.0290(16) -0.0088(12) 0.0010(12) 0.0040(11)
C20 0.0209(13) 0.0104(12) 0.0163(13) -0.0021(10) 0.0017(10) -0.0028(9)

loop_
_atom_type_symbol
_atom_type_description
_atom_type_scat_dispersion_real
_atom_type_scat_dispersion_imag
_atom_type_scat_source
C C 0.0033 0.0016 'International Tables Vol C Tables 4.2.6.8 and 6.1.1.4'
H H 0.0000 0.0000 'International Tables Vol C Tables 4.2.6.8 and 6.1.1.4'
N N 0.0061 0.0033 'International Tables Vol C Tables 4.2.6.8 and 6.1.1.4'
O O 0.0106 0.0060 'International Tables Vol C Tables 4.2.6.8 and 6.1.1.4'
S S 0.1246 0.1234 'International Tables Vol C Tables 4.2.6.8 and 6.1.1.4'
W W -0.8490 6.8722 'International Tables Vol C Tables 4.2.6.8 and 6.1.1.4'

loop_
_geom_angle_atom_site_label_1
_geom_angle_atom_site_label_2
_geom_angle_atom_site_label_3
_geom_angle
C2 W1 C3 91.19(11)
C2 W1 C1 83.17(11)
C3 W1 C1 88.94(11)
C2 W1 C4 83.34(11)
C3 W1 C4 91.29(12)
C1 W1 C4 166.51(11)
C2 W1 S1 98.71(8)
C3 W1 S1 170.09(8)
C1 W1 S1 92.46(7)
C4 W1 S1 89.62(8)
C2 W1 S2 178.25(8)
C3 W1 S2 89.88(8)
C1 W1 S2 95.47(7)
C4 W1 S2 98.02(8)
S1 W1 S2 80.23(2)
C5 S1 W1 108.48(9)
C6 S2 W1 108.52(9)
C5 N1 C9 120.3(2)
C5 N1 C8 120.0(2)
C9 N1 C8 118.2(2)
C6 N2 C10 121.4(2)
C6 N2 C7 121.6(2)
C10 N2 C7 116.8(2)
O1 C1 W1 172.0(2)
O2 C2 W1 179.0(2)
O3 C3 W1 177.3(2)
O4 C4 W1 171.5(2)
N1 C5 C6 118.4(2)
N1 C5 S1 120.6(2)
C6 C5 S1 121.05(19)
N2 C6 C5 118.7(2)
N2 C6 S2 120.52(19)
C5 C6 S2 120.81(18)
N2 C7 C8 110.0(2)
N2 C7 H7A 109.7
C8 C7 H7A 109.7
N2 C7 H7B 109.7
C8 C7 H7B 109.7
H7A C7 H7B 108.2
N1 C8 C7 110.0(2)
N1 C8 H8A 109.7
C7 C8 H8A 109.7
N1 C8 H8B 109.7
C7 C8 H8B 109.7
H8A C8 H8B 108.2
N1 C9 H9A 109.5
N1 C9 H9B 109.5
H9A C9 H9B 109.5
N1 C9 H9C 109.5
H9A C9 H9C 109.5
H9B C9 H9C 109.5
N2 C10 H10A 109.5
N2 C10 H10B 109.5
H10A C10 H10B 109.5
N2 C10 H10C 109.5
H10A C10 H10C 109.5
H10B C10 H10C 109.5
C13 W2 C12 92.18(11)
C13 W2 C11 87.60(12)
C12 W2 C11 83.42(11)
C13 W2 C14 88.26(12)
C12 W2 C14 83.58(11)
C11 W2 C14 166.19(11)
C13 W2 S4 88.25(8)
C12 W2 S4 177.18(9)
C11 W2 S4 99.39(7)
C14 W2 S4 93.65(8)
C13 W2 S3 167.77(8)
C12 W2 S3 100.05(8)
C11 W2 S3 93.96(8)
C14 W2 S3 92.87(8)
S4 W2 S3 79.53(2)
C15 S3 W2 108.45(9)
C16 S4 W2 108.04(9)
C15 N3 C19 120.4(2)
C15 N3 C18 121.3(2)
C19 N3 C18 117.4(2)
C16 N4 C20 120.8(2)
C16 N4 C17 119.7(2)
C20 N4 C17 119.3(2)
O5 C11 W2 172.1(2)
O6 C12 W2 178.6(3)
O7 C13 W2 175.8(2)
O8 C14 W2 171.3(3)
N3 C15 C16 118.3(2)
N3 C15 S3 120.72(19)
C16 C15 S3 120.95(18)
N4 C16 C15 119.3(2)
N4 C16 S4 121.02(19)
C15 C16 S4 119.65(19)
N4 C17 C18 109.8(2)
N4 C17 H17A 109.7
C18 C17 H17A 109.7
N4 C17 H17B 109.7
C18 C17 H17B 109.7
H17A C17 H17B 108.2
N3 C18 C17 110.2(2)
N3 C18 H18A 109.6
C17 C18 H18A 109.6
N3 C18 H18B 109.6
C17 C18 H18B 109.6
H18A C18 H18B 108.1
N3 C19 H19A 109.5
N3 C19 H19B 109.5
H19A C19 H19B 109.5
N3 C19 H19C 109.5
H19A C19 H19C 109.5
H19B C19 H19C 109.5
N4 C20 H20A 109.5
N4 C20 H20B 109.5
H20A C20 H20B 109.5
N4 C20 H20C 109.5
H20A C20 H20C 109.5
H20B C20 H20C 109.5

loop_
_geom_bond_atom_site_label_1
_geom_bond_atom_site_label_2
_geom_bond_distance
W1 C2 1.966(3)
W1 C3 1.970(3)
W1 C1 2.020(3)
W1 C4 2.043(3)
W1 S1 2.5102(7)
W1 S2 2.5117(7)
S1 C5 1.684(3)
S2 C6 1.686(3)
O1 C1 1.154(3)
O2 C2 1.159(3)
O3 C3 1.155(3)
O4 C4 1.147(3)
N1 C5 1.329(3)
N1 C9 1.456(3)
N1 C8 1.470(3)
N2 C6 1.332(3)
N2 C10 1.461(3)
N2 C7 1.464(3)
C5 C6 1.489(4)
C7 C8 1.498(4)
C7 H7A 0.9900
C7 H7B 0.9900
C8 H8A 0.9900
C8 H8B 0.9900
C9 H9A 0.9800
C9 H9B 0.9800
C9 H9C 0.9800
C10 H10A 0.9800
C10 H10B 0.9800
C10 H10C 0.9800
W2 C13 1.965(3)
W2 C12 1.974(3)
W2 C11 2.027(3)
W2 C14 2.039(3)
W2 S4 2.5056(7)
W2 S3 2.5163(7)
S3 C15 1.685(3)
S4 C16 1.694(3)
O5 C11 1.150(3)
O6 C12 1.158(3)
O7 C13 1.152(3)
O8 C14 1.144(4)
N3 C15 1.335(3)
N3 C19 1.465(3)
N3 C18 1.467(3)
N4 C16 1.323(3)
N4 C20 1.459(3)
N4 C17 1.472(3)
C15 C16 1.490(3)
C17 C18 1.503(4)
C17 H17A 0.9900
C17 H17B 0.9900
C18 H18A 0.9900
C18 H18B 0.9900
C19 H19A 0.9800
C19 H19B 0.9800
C19 H19C 0.9800
C20 H20A 0.9800
C20 H20B 0.9800
C20 H20C 0.9800
